data_4135542
loop_
_publ_author_name
'Xu, Yan'
'Wong, Jonathan J.'
'Samkian, Adrian E.'
'Ko, Jeong Hoon'
'Chen, Shuming'
'Houk, K. N.'
'Grubbs, Robert H.'

_publ_section_title
;
 Efficient Z-Selective Olefin-Acrylamide Cross-Metathesis Enabled by
 Sterically Demanding Cyclometalated Ruthenium Catalysts
;
_journal_name_full 'Journal of the American Chemical Society'
_journal_page_first 20987
_journal_page_last 20993
_journal_paper_doi 10.1021/jacs.0c11334
_journal_volume 142
_journal_year 2020
_chemical_formula_moiety 'C47 H62 N2 O3 Ru, 2(C3 H3)'
_chemical_formula_sum 'C53 H68 N2 O3 Ru'
_chemical_formula_weight 882.16
_space_group_crystal_system triclinic
_space_group_IT_number 2
_space_group_name_Hall '-P 1'
_space_group_name_H-M_alt 'P -1'
_atom_sites_solution_hydrogens geom
_cell_angle_alpha 75.681(17)
_cell_angle_beta 71.28(3)
_cell_angle_gamma 88.660(15)
_cell_formula_units_Z 2
_cell_length_a 11.506(8)
_cell_length_b 12.614(6)
_cell_length_c 17.118(16)
_cell_measurement_reflns_used 9292
_cell_measurement_temperature 100(2)
_cell_measurement_theta_max 35.73
_cell_measurement_theta_min 2.36
_cell_volume 2276(3)
_computing_cell_refinement 'SAINT V8.40A (2016)'
_computing_data_reduction 'SAINT V8.40A (2016)'
_computing_molecular_graphics 'Olex2 (Dolomanov et al., 2009)'
_computing_publication_material 'Olex2 (Dolomanov et al., 2009)'
_computing_structure_refinement 'ShelXL (Sheldrick, 2015)'
_computing_structure_solution 'SHELXT 2014/5 (Sheldrick, 2014)'
_diffrn_ambient_temperature 100.0
_diffrn_measured_fraction_theta_full 0.999
_diffrn_measured_fraction_theta_max 0.957
_diffrn_measurement_device_type 'Bruker APEX-II CCD'
_diffrn_measurement_method '\f and \w scans'
_diffrn_radiation_type MoK\a
_diffrn_radiation_wavelength 0.71073
_diffrn_reflns_av_R_equivalents 0.0507
_diffrn_reflns_av_unetI/netI 0.0345
_diffrn_reflns_Laue_measured_fraction_full 0.999
_diffrn_reflns_Laue_measured_fraction_max 0.957
_diffrn_reflns_limit_h_max 19
_diffrn_reflns_limit_h_min -19
_diffrn_reflns_limit_k_max 20
_diffrn_reflns_limit_k_min -20
_diffrn_reflns_limit_l_max 28
_diffrn_reflns_limit_l_min -28
_diffrn_reflns_number 210134
_diffrn_reflns_point_group_measured_fraction_full 0.999
_diffrn_reflns_point_group_measured_fraction_max 0.957
_diffrn_reflns_theta_full 25.242
_diffrn_reflns_theta_max 36.140
_diffrn_reflns_theta_min 1.669
_diffrn_standards_number 0
_exptl_absorpt_coefficient_mu 0.389
_exptl_absorpt_correction_T_max 1.0000
_exptl_absorpt_correction_T_min 0.9378
_exptl_absorpt_correction_type multi-scan
_exptl_absorpt_process_details
;
SADABS-2016/2 (Bruker,2016) was used for absorption correction.
wR2(int) was 0.0571 before and 0.0530 after correction.
The Ratio of minimum to maximum transmission is 0.9378.
The \l/2 correction factor is Not present.
;
_exptl_crystal_colour blue
_exptl_crystal_colour_lustre .
_exptl_crystal_colour_modifier .
_exptl_crystal_colour_primary blue
_exptl_crystal_density_diffrn 1.287
_exptl_crystal_description block
_exptl_crystal_F_000 936
_exptl_crystal_size_max 0.28
_exptl_crystal_size_mid 0.27
_exptl_crystal_size_min 0.07
_refine_diff_density_max 1.298
_refine_diff_density_min -1.169
_refine_diff_density_rms 0.086
_refine_ls_extinction_coef .
_refine_ls_extinction_method none
_refine_ls_goodness_of_fit_ref 1.040
_refine_ls_hydrogen_treatment constr
_refine_ls_matrix_type full
_refine_ls_number_parameters 539
_refine_ls_number_reflns 20832
_refine_ls_number_restraints 21
_refine_ls_restrained_S_all 1.040
_refine_ls_R_factor_all 0.0475
_refine_ls_R_factor_gt 0.0338
_refine_ls_shift/su_max 0.001
_refine_ls_shift/su_mean 0.000
_refine_ls_structure_factor_coef Fsqd
_refine_ls_weighting_details 'w=1/[\s^2^(Fo^2^)+(0.0294P)^2^+1.5368P] where P=(Fo^2^+2Fc^2^)/3'
_refine_ls_weighting_scheme calc
_refine_ls_wR_factor_gt 0.0722
_refine_ls_wR_factor_ref 0.0768
_reflns_Friedel_coverage 0.000
_reflns_Friedel_fraction_full .
_reflns_Friedel_fraction_max .
_reflns_number_gt 17800
_reflns_number_total 20832
_reflns_threshold_expression 'I > 2\s(I)'
_cod_data_source_file ja0c11334_si_001.cif
_cod_data_source_block yx-531
_cod_database_code 4135542
_shelx_space_group_comment
;
The symmetry employed for this shelxl refinement is uniquely defined
by the following loop, which should always be used as a source of
symmetry information in preference to the above space-group names.
They are only intended as comments.
;
_shelx_estimated_absorpt_t_max 0.973
_shelx_estimated_absorpt_t_min 0.899

loop_
_space_group_symop_operation_xyz
'x, y, z'
'-x, -y, -z'

loop_
_atom_site_label
_atom_site_type_symbol
_atom_site_fract_x
_atom_site_fract_y
_atom_site_fract_z
_atom_site_U_iso_or_equiv
_atom_site_adp_type
_atom_site_occupancy
_atom_site_site_symmetry_order
_atom_site_calc_flag
_atom_site_refinement_flags_posn
_atom_site_refinement_flags_adp
_atom_site_refinement_flags_occupancy
_atom_site_disorder_assembly
_atom_site_disorder_group
Ru1 Ru 0.32424(2) 0.40341(2) 0.28147(2) 0.00881(2) Uani 1 1 d . . . . .
O3 O 0.17542(7) 0.33939(7) 0.41498(5) 0.01291(14) Uani 1 1 d . . . . .
O2 O 0.37154(7) 0.31807(7) 0.39433(5) 0.01550(15) Uani 1 1 d . . . . .
O1 O 0.34793(7) 0.56001(7) 0.32335(5) 0.01381(14) Uani 1 1 d . . . . .
N2 N 0.38966(9) 0.19782(7) 0.21585(6) 0.01128(15) Uani 1 1 d . . . . .
N1 N 0.28985(9) 0.31861(8) 0.15039(6) 0.01211(16) Uani 1 1 d . . . . .
C4 C 0.20186(10) 0.45872(8) 0.21611(7) 0.01073(17) Uani 1 1 d . . . . .
H4 H 0.125586 0.411379 0.251798 0.013 Uiso 1 1 calc R . . . .
C14 C 0.40336(10) 0.11821(9) 0.28813(7) 0.01212(17) Uani 1 1 d . . . . .
C1 C 0.33195(9) 0.29305(8) 0.21783(7) 0.00999(16) Uani 1 1 d . . . . .
C19 C 0.51593(10) 0.11453(9) 0.30402(7) 0.01426(19) Uani 1 1 d . . . . .
C30 C 0.47351(10) 0.46336(9) 0.20196(7) 0.01253(18) Uani 1 1 d . . . . .
H30 H 0.516035 0.428162 0.158802 0.015 Uiso 1 1 calc R . . . .
C2 C 0.39886(11) 0.16251(9) 0.13809(7) 0.01431(19) Uani 1 1 d . . . . .
H2A H 0.364592 0.086214 0.152562 0.017 Uiso 1 1 calc R . . . .
H2B H 0.485361 0.167635 0.100513 0.017 Uiso 1 1 calc R . . . .
C32 C 0.63868(11) 0.61718(11) 0.15044(8) 0.0184(2) Uani 1 1 d . . . . .
H32 H 0.685924 0.584914 0.106635 0.022 Uiso 1 1 calc R . . . .
C6 C 0.12032(10) 0.41550(9) 0.10692(8) 0.01461(19) Uani 1 1 d . . . . .
H6A H 0.059564 0.360217 0.151940 0.018 Uiso 1 1 calc R . . . .
H6B H 0.141865 0.392412 0.053023 0.018 Uiso 1 1 calc R . . . .
C31 C 0.52510(10) 0.56571(9) 0.20650(7) 0.01342(18) Uani 1 1 d . . . . .
C23 C 0.65784(11) 0.26767(11) 0.29928(8) 0.0189(2) Uani 1 1 d . . . . .
H23A H 0.582349 0.300232 0.328549 0.023 Uiso 1 1 calc R . . . .
H23B H 0.688867 0.222101 0.343524 0.023 Uiso 1 1 calc R . . . .
C5 C 0.23630(10) 0.42415(8) 0.13195(7) 0.01099(17) Uani 1 1 d . . . . .
C42 C 0.36842(11) 0.57603(10) 0.45688(8) 0.0173(2) Uani 1 1 d . . . . .
H42 H 0.452869 0.561309 0.438130 0.021 Uiso 1 1 calc R . . . .
C10 C 0.24701(12) 0.65685(9) 0.12934(8) 0.0180(2) Uani 1 1 d . . . . .
H10A H 0.323301 0.661863 0.143505 0.022 Uiso 1 1 calc R . . . .
H10B H 0.213210 0.730207 0.122135 0.022 Uiso 1 1 calc R . . . .
C15 C 0.30446(10) 0.04005(9) 0.33701(7) 0.01431(19) Uani 1 1 d . . . . .
C37 C 0.29683(10) 0.57832(9) 0.40504(7) 0.01371(18) Uani 1 1 d . . . . .
C25 C 0.18203(10) 0.04511(9) 0.31960(8) 0.01501(19) Uani 1 1 d . . . . .
H25 H 0.198213 0.088645 0.259399 0.018 Uiso 1 1 calc R . . . .
C38 C 0.17264(11) 0.59554(10) 0.43165(8) 0.0175(2) Uani 1 1 d . . . . .
H38 H 0.124873 0.594812 0.395646 0.021 Uiso 1 1 calc R . . . .
C11 C 0.27629(11) 0.62082(10) 0.04610(8) 0.0179(2) Uani 1 1 d . . . . .
H11 H 0.337626 0.674946 -0.001046 0.021 Uiso 1 1 calc R . . . .
C34 C 0.61361(13) 0.76317(11) 0.22077(9) 0.0229(3) Uani 1 1 d . . . . .
H34 H 0.643444 0.830357 0.225100 0.027 Uiso 1 1 calc R . . . .
C20 C 0.62531(10) 0.19392(10) 0.24887(8) 0.01510(19) Uani 1 1 d . . . . .
H20 H 0.601183 0.242622 0.201585 0.018 Uiso 1 1 calc R . . . .
C39 C 0.11884(12) 0.61396(11) 0.51213(8) 0.0204(2) Uani 1 1 d . . . . .
H39 H 0.033629 0.625791 0.531524 0.024 Uiso 1 1 calc R . . . .
C36 C 0.45944(10) 0.61621(9) 0.27009(7) 0.01391(18) Uani 1 1 d . . . . .
C24 C 0.75477(12) 0.35991(12) 0.24267(9) 0.0219(2) Uani 1 1 d . . . . .
H24A H 0.735418 0.393016 0.190498 0.033 Uiso 1 1 calc GR . . . .
H24B H 0.836028 0.329914 0.227792 0.033 Uiso 1 1 calc GR . . . .
H24C H 0.754889 0.415816 0.273498 0.033 Uiso 1 1 calc GR . . . .
C44 C 0.23642(10) 0.25567(9) 0.53965(7) 0.01405(18) Uani 1 1 d . . . . .
C43 C 0.26159(10) 0.30851(9) 0.44467(7) 0.01187(17) Uani 1 1 d . . . . .
C33 C 0.68306(12) 0.71436(11) 0.15796(9) 0.0230(3) Uani 1 1 d . . . . .
H33 H 0.760710 0.747313 0.120229 0.028 Uiso 1 1 calc R . . . .
C41 C 0.31442(12) 0.59566(11) 0.53682(8) 0.0205(2) Uani 1 1 d . . . . .
H41 H 0.362411 0.595866 0.572769 0.025 Uiso 1 1 calc R . . . .
C7 C 0.06505(11) 0.52890(10) 0.09563(8) 0.0166(2) Uani 1 1 d . . . . .
H7 H -0.011809 0.524058 0.081040 0.020 Uiso 1 1 calc R . . . .
C13 C 0.33015(10) 0.50798(9) 0.05892(7) 0.01474(19) Uani 1 1 d . . . . .
H13A H 0.406685 0.512857 0.072818 0.018 Uiso 1 1 calc R . . . .
H13B H 0.350685 0.483615 0.005610 0.018 Uiso 1 1 calc R . . . .
C9 C 0.15331(10) 0.57396(9) 0.20193(7) 0.01374(18) Uani 1 1 d . . . . .
H9 H 0.133165 0.598706 0.255694 0.016 Uiso 1 1 calc R . . . .
C18 C 0.52653(12) 0.03210(11) 0.37296(8) 0.0197(2) Uani 1 1 d . . . . .
H18 H 0.600889 0.028987 0.386150 0.024 Uiso 1 1 calc R . . . .
C46 C 0.11832(12) 0.29546(11) 0.59332(8) 0.0199(2) Uani 1 1 d . . . . .
H46A H 0.126091 0.375368 0.582798 0.030 Uiso 1 1 calc GR . . . .
H46B H 0.104407 0.261575 0.653876 0.030 Uiso 1 1 calc GR . . . .
H46C H 0.048759 0.274950 0.577696 0.030 Uiso 1 1 calc GR . . . .
C35 C 0.50068(12) 0.71469(10) 0.27750(8) 0.0185(2) Uani 1 1 d . . . . .
H35 H 0.452902 0.748234 0.320321 0.022 Uiso 1 1 calc R . . . .
C26 C 0.09118(11) 0.10704(10) 0.37747(9) 0.0195(2) Uani 1 1 d . . . . .
H26A H 0.060474 0.058751 0.435972 0.023 Uiso 1 1 calc R . . . .
H26B H 0.135592 0.171905 0.379732 0.023 Uiso 1 1 calc R . . . .
C45 C 0.22268(12) 0.13123(10) 0.55191(8) 0.0198(2) Uani 1 1 d . . . . .
H45A H 0.152217 0.113719 0.535978 0.030 Uiso 1 1 calc GR . . . .
H45B H 0.209481 0.093850 0.611785 0.030 Uiso 1 1 calc GR . . . .
H45C H 0.297562 0.106738 0.515780 0.030 Uiso 1 1 calc GR . . . .
C28 C 0.12668(12) -0.06835(10) 0.32750(8) 0.0194(2) Uani 1 1 d . . . . .
H28A H 0.113706 -0.114306 0.385927 0.023 Uiso 1 1 calc R . . . .
H28B H 0.045241 -0.059562 0.319431 0.023 Uiso 1 1 calc R . . . .
C16 C 0.32073(12) -0.04139(10) 0.40424(8) 0.0197(2) Uani 1 1 d . . . . .
H16 H 0.255817 -0.094981 0.438043 0.024 Uiso 1 1 calc R . . . .
C40 C 0.19001(12) 0.61502(11) 0.56412(8) 0.0204(2) Uani 1 1 d . . . . .
H40 H 0.153484 0.629027 0.618548 0.024 Uiso 1 1 calc R . . . .
C8 C 0.03514(11) 0.56692(10) 0.17831(8) 0.0168(2) Uani 1 1 d . . . . .
H8A H -0.026738 0.514543 0.225165 0.020 Uiso 1 1 calc R . . . .
H8B H 0.000084 0.639701 0.170404 0.020 Uiso 1 1 calc R . . . .
C17 C 0.43037(13) -0.04499(11) 0.42225(8) 0.0220(2) Uani 1 1 d . . . . .
H17 H 0.439592 -0.100404 0.468462 0.026 Uiso 1 1 calc R . . . .
C12 C 0.15863(12) 0.61281(10) 0.02326(8) 0.0198(2) Uani 1 1 d . . . . .
H12A H 0.178279 0.589786 -0.030567 0.024 Uiso 1 1 calc R . . . .
H12B H 0.123224 0.685402 0.014900 0.024 Uiso 1 1 calc R . . . .
C3 C 0.32214(13) 0.24336(10) 0.09544(8) 0.0195(2) Uani 1 1 d . . . . .
H3A H 0.370982 0.281865 0.036338 0.023 Uiso 1 1 calc R . . . .
H3B H 0.247935 0.205828 0.094853 0.023 Uiso 1 1 calc R . . . .
C47 C 0.34499(13) 0.28204(13) 0.56631(9) 0.0246(3) Uani 1 1 d . . . . .
H47A H 0.421179 0.261930 0.528368 0.037 Uiso 1 1 calc GR . . . .
H47B H 0.332785 0.240424 0.625128 0.037 Uiso 1 1 calc GR . . . .
H47C H 0.350561 0.360671 0.562510 0.037 Uiso 1 1 calc GR . . . .
C22 C 0.71150(13) 0.07446(12) 0.14627(10) 0.0253(3) Uani 1 1 d . . . . .
H22A H 0.704134 0.129069 0.096518 0.038 Uiso 1 1 calc GR . . . .
H22B H 0.634822 0.028486 0.174766 0.038 Uiso 1 1 calc GR . . . .
H22C H 0.779579 0.028482 0.127809 0.038 Uiso 1 1 calc GR . . . .
C29 C 0.20568(14) -0.12791(12) 0.26398(10) 0.0281(3) Uani 1 1 d . . . . .
H29A H 0.214960 -0.085235 0.205870 0.042 Uiso 1 1 calc GR . . . .
H29B H 0.166202 -0.200249 0.274008 0.042 Uiso 1 1 calc GR . . . .
H29C H 0.286827 -0.136630 0.271117 0.042 Uiso 1 1 calc GR . . . .
C21 C 0.73629(11) 0.13247(11) 0.20796(9) 0.0214(2) Uani 1 1 d . . . . .
H21A H 0.808309 0.185262 0.177083 0.026 Uiso 1 1 calc R . . . .
H21B H 0.756632 0.077792 0.253429 0.026 Uiso 1 1 calc R . . . .
C27 C -0.01872(13) 0.14493(12) 0.34822(11) 0.0285(3) Uani 1 1 d . . . . .
H27A H 0.010567 0.194348 0.290889 0.043 Uiso 1 1 calc GR . . . .
H27B H -0.072488 0.183632 0.387794 0.043 Uiso 1 1 calc GR . . . .
H27C H -0.064674 0.081098 0.347250 0.043 Uiso 1 1 calc GR . . . .
C51 C 0.51987(13) 0.10184(10) 0.94098(8) 0.0218(2) Uani 1 1 d . . . . .
H51 H 0.533476 0.171169 0.900776 0.026 Uiso 1 1 calc R . . . .
C53 C 0.59559(13) -0.04652(10) 1.02722(8) 0.0213(2) Uani 1 1 d . . . . .
H53 H 0.661045 -0.078148 1.045680 0.026 Uiso 1 1 calc R . . . .
C52 C 0.61510(13) 0.05505(11) 0.96841(8) 0.0214(2) Uani 1 1 d . . . . .
H52 H 0.693938 0.092629 0.946879 0.026 Uiso 1 1 calc R . . . .
C50 C 0.9921(4) 0.0924(5) -0.0594(6) 0.221(5) Uani 1 1 d . U . . .
H50 H 0.984163 0.156087 -0.100257 0.265 Uiso 1 1 calc R . . . .
C48 C 1.0281(4) 0.1016(5) -0.0005(6) 0.228(5) Uani 1 1 d . U . . .
H48 H 1.050807 0.173956 -0.001601 0.274 Uiso 1 1 calc R . . . .
C49 C 1.0393(3) 0.0194(3) 0.0668(5) 0.232(4) Uani 1 1 d . U . . .
H49 H 1.063662 0.031806 0.112001 0.279 Uiso 1 1 calc R . . . .

loop_
_atom_site_aniso_label
_atom_site_aniso_U_11
_atom_site_aniso_U_22
_atom_site_aniso_U_33
_atom_site_aniso_U_23
_atom_site_aniso_U_13
_atom_site_aniso_U_12
Ru1 0.00798(3) 0.01001(3) 0.00786(4) -0.00236(2) -0.00166(2) -0.00022(2)
O3 0.0102(3) 0.0166(3) 0.0114(3) -0.0022(3) -0.0037(3) 0.0002(3)
O2 0.0110(3) 0.0217(4) 0.0119(4) -0.0026(3) -0.0026(3) 0.0029(3)
O1 0.0124(3) 0.0163(3) 0.0132(4) -0.0071(3) -0.0018(3) -0.0023(3)
N2 0.0128(4) 0.0111(4) 0.0103(4) -0.0034(3) -0.0038(3) 0.0023(3)
N1 0.0151(4) 0.0122(4) 0.0110(4) -0.0049(3) -0.0056(3) 0.0034(3)
C4 0.0108(4) 0.0099(4) 0.0111(4) -0.0027(3) -0.0031(3) 0.0005(3)
C14 0.0128(4) 0.0114(4) 0.0121(4) -0.0027(3) -0.0043(4) 0.0031(3)
C1 0.0081(4) 0.0105(4) 0.0097(4) -0.0013(3) -0.0014(3) -0.0006(3)
C19 0.0131(4) 0.0162(5) 0.0144(5) -0.0045(4) -0.0054(4) 0.0041(4)
C30 0.0114(4) 0.0148(4) 0.0109(4) -0.0035(3) -0.0027(3) -0.0005(3)
C2 0.0174(5) 0.0145(4) 0.0123(5) -0.0060(4) -0.0048(4) 0.0039(4)
C32 0.0144(5) 0.0228(5) 0.0149(5) -0.0014(4) -0.0027(4) -0.0048(4)
C6 0.0153(5) 0.0148(4) 0.0158(5) -0.0039(4) -0.0079(4) 0.0014(4)
C31 0.0114(4) 0.0154(4) 0.0129(5) -0.0021(4) -0.0039(4) -0.0021(3)
C23 0.0132(5) 0.0274(6) 0.0180(5) -0.0093(4) -0.0049(4) -0.0007(4)
C5 0.0120(4) 0.0102(4) 0.0110(4) -0.0023(3) -0.0045(3) 0.0016(3)
C42 0.0150(5) 0.0227(5) 0.0168(5) -0.0089(4) -0.0061(4) 0.0029(4)
C10 0.0217(5) 0.0109(4) 0.0212(6) -0.0018(4) -0.0081(4) -0.0009(4)
C15 0.0149(5) 0.0125(4) 0.0137(5) -0.0020(4) -0.0033(4) 0.0008(3)
C37 0.0140(4) 0.0151(4) 0.0129(5) -0.0064(4) -0.0033(4) 0.0009(3)
C25 0.0134(4) 0.0134(4) 0.0163(5) -0.0025(4) -0.0029(4) -0.0016(3)
C38 0.0137(5) 0.0235(5) 0.0166(5) -0.0079(4) -0.0049(4) 0.0026(4)
C11 0.0198(5) 0.0151(5) 0.0146(5) 0.0026(4) -0.0047(4) -0.0018(4)
C34 0.0289(6) 0.0182(5) 0.0217(6) 0.0010(4) -0.0123(5) -0.0103(5)
C20 0.0111(4) 0.0198(5) 0.0156(5) -0.0062(4) -0.0047(4) 0.0022(4)
C39 0.0163(5) 0.0258(6) 0.0187(5) -0.0087(5) -0.0033(4) 0.0062(4)
C36 0.0138(4) 0.0146(4) 0.0134(5) -0.0022(4) -0.0053(4) -0.0023(3)
C24 0.0160(5) 0.0292(6) 0.0221(6) -0.0092(5) -0.0058(4) -0.0024(4)
C44 0.0139(4) 0.0171(5) 0.0106(4) -0.0018(4) -0.0046(4) 0.0002(4)
C43 0.0119(4) 0.0131(4) 0.0106(4) -0.0030(3) -0.0036(3) 0.0005(3)
C33 0.0205(6) 0.0248(6) 0.0200(6) 0.0026(5) -0.0066(5) -0.0113(5)
C41 0.0206(5) 0.0269(6) 0.0180(5) -0.0109(5) -0.0080(4) 0.0037(4)
C7 0.0161(5) 0.0171(5) 0.0184(5) -0.0032(4) -0.0093(4) 0.0037(4)
C13 0.0140(5) 0.0169(5) 0.0107(4) -0.0007(4) -0.0026(4) -0.0001(4)
C9 0.0154(5) 0.0116(4) 0.0144(5) -0.0036(4) -0.0049(4) 0.0024(3)
C18 0.0191(5) 0.0223(5) 0.0186(5) -0.0030(4) -0.0093(4) 0.0072(4)
C46 0.0211(5) 0.0234(6) 0.0117(5) -0.0039(4) -0.0013(4) 0.0032(4)
C35 0.0242(6) 0.0149(5) 0.0183(5) -0.0036(4) -0.0098(4) -0.0032(4)
C26 0.0161(5) 0.0178(5) 0.0241(6) -0.0077(4) -0.0041(4) 0.0008(4)
C45 0.0241(6) 0.0172(5) 0.0156(5) -0.0002(4) -0.0062(4) 0.0020(4)
C28 0.0186(5) 0.0154(5) 0.0219(6) -0.0058(4) -0.0023(4) -0.0035(4)
C16 0.0231(6) 0.0151(5) 0.0172(5) 0.0010(4) -0.0053(4) 0.0002(4)
C40 0.0223(6) 0.0238(6) 0.0163(5) -0.0099(4) -0.0047(4) 0.0053(4)
C8 0.0145(5) 0.0167(5) 0.0193(5) -0.0043(4) -0.0063(4) 0.0049(4)
C17 0.0268(6) 0.0193(5) 0.0183(6) 0.0006(4) -0.0094(5) 0.0065(5)
C12 0.0256(6) 0.0175(5) 0.0163(5) 0.0004(4) -0.0102(5) 0.0041(4)
C3 0.0294(6) 0.0188(5) 0.0180(5) -0.0111(4) -0.0139(5) 0.0102(4)
C47 0.0227(6) 0.0341(7) 0.0178(6) -0.0002(5) -0.0118(5) -0.0055(5)
C22 0.0200(6) 0.0254(6) 0.0311(7) -0.0148(5) -0.0035(5) 0.0030(5)
C29 0.0281(7) 0.0230(6) 0.0323(7) -0.0143(5) -0.0032(6) -0.0001(5)
C21 0.0141(5) 0.0268(6) 0.0240(6) -0.0103(5) -0.0044(4) 0.0051(4)
C27 0.0204(6) 0.0202(6) 0.0462(9) -0.0094(6) -0.0122(6) 0.0042(5)
C51 0.0310(7) 0.0155(5) 0.0164(5) -0.0031(4) -0.0048(5) -0.0028(4)
C53 0.0265(6) 0.0178(5) 0.0195(6) -0.0060(4) -0.0063(5) -0.0003(4)
C52 0.0256(6) 0.0190(5) 0.0173(5) -0.0054(4) -0.0028(5) -0.0048(4)
C50 0.037(2) 0.059(2) 0.384(10) 0.097(4) 0.061(3) 0.035(2)
C48 0.032(2) 0.063(2) 0.398(11) 0.097(5) 0.071(3) 0.0265(19)
C49 0.0300(14) 0.082(2) 0.407(9) 0.086(4) 0.056(3) 0.0215(15)

loop_
_atom_type_symbol
_atom_type_description
_atom_type_scat_dispersion_real
_atom_type_scat_dispersion_imag
_atom_type_scat_source
C C 0.0033 0.0016 'International Tables Vol C Tables 4.2.6.8 and 6.1.1.4'
H H 0.0000 0.0000 'International Tables Vol C Tables 4.2.6.8 and 6.1.1.4'
N N 0.0061 0.0033 'International Tables Vol C Tables 4.2.6.8 and 6.1.1.4'
O O 0.0106 0.0060 'International Tables Vol C Tables 4.2.6.8 and 6.1.1.4'
Ru Ru -1.2594 0.8363 'International Tables Vol C Tables 4.2.6.8 and 6.1.1.4'

loop_
_geom_angle_atom_site_label_1
_geom_angle_atom_site_label_2
_geom_angle_atom_site_label_3
_geom_angle
_geom_angle_site_symmetry_1
_geom_angle_site_symmetry_3
O2 Ru1 O3 57.77(6) . .
O2 Ru1 O1 84.65(5) . .
O1 Ru1 O3 87.11(5) . .
C4 Ru1 O3 96.06(7) . .
C4 Ru1 O2 153.59(4) . .
C4 Ru1 O1 98.55(5) . .
C1 Ru1 O3 107.48(6) . .
C1 Ru1 O2 104.73(6) . .
C1 Ru1 O1 165.26(4) . .
C1 Ru1 C4 78.21(6) . .
C30 Ru1 O3 158.46(4) . .
C30 Ru1 O2 104.15(7) . .
C30 Ru1 O1 79.01(6) . .
C30 Ru1 C4 102.19(7) . .
C30 Ru1 C1 87.57(6) . .
C43 O3 Ru1 88.09(9) . .
C43 O2 Ru1 94.45(9) . .
C37 O1 Ru1 127.59(7) . .
C36 O1 Ru1 109.08(8) . .
C36 O1 C37 118.15(9) . .
C14 N2 C2 118.64(10) . .
C1 N2 C14 126.04(10) . .
C1 N2 C2 112.05(9) . .
C1 N1 C5 118.51(9) . .
C1 N1 C3 114.45(10) . .
C3 N1 C5 126.24(10) . .
Ru1 C4 H4 102.6 . .
C5 C4 Ru1 111.19(8) . .
C5 C4 H4 102.6 . .
C9 C4 Ru1 126.21(7) . .
C9 C4 H4 102.6 . .
C9 C4 C5 108.56(9) . .
C19 C14 N2 119.79(10) . .
C19 C14 C15 122.15(11) . .
C15 C14 N2 117.85(10) . .
N2 C1 Ru1 133.98(8) . .
N1 C1 Ru1 117.66(8) . .
N1 C1 N2 107.38(9) . .
C14 C19 C20 122.69(11) . .
C18 C19 C14 117.63(11) . .
C18 C19 C20 119.67(11) . .
Ru1 C30 H30 120.5 . .
C31 C30 Ru1 119.08(9) . .
C31 C30 H30 120.5 . .
N2 C2 H2A 111.0 . .
N2 C2 H2B 111.0 . .
N2 C2 C3 103.59(10) . .
H2A C2 H2B 109.0 . .
C3 C2 H2A 111.0 . .
C3 C2 H2B 111.0 . .
C31 C32 H32 119.4 . .
C33 C32 H32 119.4 . .
C33 C32 C31 121.19(13) . .
H6A C6 H6B 108.4 . .
C5 C6 H6A 110.0 . .
C5 C6 H6B 110.0 . .
C5 C6 C7 108.52(9) . .
C7 C6 H6A 110.0 . .
C7 C6 H6B 110.0 . .
C32 C31 C30 123.79(11) . .
C36 C31 C30 119.04(10) . .
C36 C31 C32 117.17(11) . .
H23A C23 H23B 107.8 . .
C20 C23 H23A 109.0 . .
C20 C23 H23B 109.0 . .
C24 C23 H23A 109.0 . .
C24 C23 H23B 109.0 . .
C24 C23 C20 112.85(12) . .
N1 C5 C4 104.12(9) . .
N1 C5 C6 112.48(9) . .
N1 C5 C13 110.79(10) . .
C4 C5 C6 109.66(10) . .
C4 C5 C13 111.44(10) . .
C6 C5 C13 108.34(10) . .
C37 C42 H42 120.6 . .
C37 C42 C41 118.83(12) . .
C41 C42 H42 120.6 . .
H10A C10 H10B 108.2 . .
C11 C10 H10A 109.7 . .
C11 C10 H10B 109.7 . .
C9 C10 H10A 109.7 . .
C9 C10 H10B 109.7 . .
C9 C10 C11 109.86(11) . .
C14 C15 C25 121.78(10) . .
C16 C15 C14 117.78(11) . .
C16 C15 C25 120.41(11) . .
C42 C37 O1 120.76(11) . .
C38 C37 O1 117.23(10) . .
C38 C37 C42 121.99(12) . .
C15 C25 H25 107.3 . .
C15 C25 C26 110.18(11) . .
C15 C25 C28 113.04(10) . .
C26 C25 H25 107.3 . .
C26 C25 C28 111.52(10) . .
C28 C25 H25 107.3 . .
C37 C38 H38 120.6 . .
C37 C38 C39 118.86(11) . .
C39 C38 H38 120.6 . .
C10 C11 H11 109.6 . .
C10 C11 C12 110.26(11) . .
C13 C11 C10 108.39(10) . .
C13 C11 H11 109.6 . .
C13 C11 C12 109.30(10) . .
C12 C11 H11 109.6 . .
C33 C34 H34 119.7 . .
C33 C34 C35 120.69(12) . .
C35 C34 H34 119.7 . .
C19 C20 C23 111.47(11) . .
C19 C20 H20 107.4 . .
C19 C20 C21 110.97(11) . .
C23 C20 H20 107.4 . .
C21 C20 C23 111.88(10) . .
C21 C20 H20 107.4 . .
C38 C39 H39 120.0 . .
C40 C39 C38 119.94(13) . .
C40 C39 H39 120.0 . .
O1 C36 C31 113.77(10) . .
C35 C36 O1 123.62(11) . .
C35 C36 C31 122.59(11) . .
C23 C24 H24A 109.5 . .
C23 C24 H24B 109.5 . .
C23 C24 H24C 109.5 . .
H24A C24 H24B 109.5 . .
H24A C24 H24C 109.5 . .
H24B C24 H24C 109.5 . .
C43 C44 C45 106.77(10) . .
C46 C44 C43 110.69(10) . .
C46 C44 C45 109.94(10) . .
C46 C44 C47 110.15(12) . .
C47 C44 C43 110.10(10) . .
C47 C44 C45 109.12(10) . .
O3 C43 O2 119.48(11) . .
O3 C43 C44 121.64(10) . .
O2 C43 C44 118.84(10) . .
C32 C33 H33 120.1 . .
C34 C33 C32 119.81(12) . .
C34 C33 H33 120.1 . .
C42 C41 H41 120.0 . .
C42 C41 C40 119.96(12) . .
C40 C41 H41 120.0 . .
C6 C7 H7 109.5 . .
C8 C7 C6 110.26(10) . .
C8 C7 H7 109.5 . .
C12 C7 C6 109.33(11) . .
C12 C7 H7 109.5 . .
C12 C7 C8 108.83(11) . .
C5 C13 H13A 109.7 . .
C5 C13 H13B 109.7 . .
C11 C13 C5 109.93(10) . .
C11 C13 H13A 109.7 . .
C11 C13 H13B 109.7 . .
H13A C13 H13B 108.2 . .
C4 C9 H9 109.5 . .
C4 C9 C8 107.68(9) . .
C10 C9 C4 111.73(10) . .
C10 C9 H9 109.5 . .
C10 C9 C8 108.86(11) . .
C8 C9 H9 109.5 . .
C19 C18 H18 119.4 . .
C17 C18 C19 121.21(12) . .
C17 C18 H18 119.4 . .
C44 C46 H46A 109.5 . .
C44 C46 H46B 109.5 . .
C44 C46 H46C 109.5 . .
H46A C46 H46B 109.5 . .
H46A C46 H46C 109.5 . .
H46B C46 H46C 109.5 . .
C34 C35 H35 120.7 . .
C36 C35 C34 118.52(13) . .
C36 C35 H35 120.7 . .
C25 C26 H26A 108.8 . .
C25 C26 H26B 108.8 . .
H26A C26 H26B 107.7 . .
C27 C26 C25 113.86(12) . .
C27 C26 H26A 108.8 . .
C27 C26 H26B 108.8 . .
C44 C45 H45A 109.5 . .
C44 C45 H45B 109.5 . .
C44 C45 H45C 109.5 . .
H45A C45 H45B 109.5 . .
H45A C45 H45C 109.5 . .
H45B C45 H45C 109.5 . .
C25 C28 H28A 108.7 . .
C25 C28 H28B 108.7 . .
H28A C28 H28B 107.6 . .
C29 C28 C25 114.02(11) . .
C29 C28 H28A 108.7 . .
C29 C28 H28B 108.7 . .
C15 C16 H16 119.5 . .
C17 C16 C15 120.97(12) . .
C17 C16 H16 119.5 . .
C39 C40 C41 120.37(13) . .
C39 C40 H40 119.8 . .
C41 C40 H40 119.8 . .
C7 C8 C9 109.97(10) . .
C7 C8 H8A 109.7 . .
C7 C8 H8B 109.7 . .
C9 C8 H8A 109.7 . .
C9 C8 H8B 109.7 . .
H8A C8 H8B 108.2 . .
C18 C17 C16 120.22(12) . .
C18 C17 H17 119.9 . .
C16 C17 H17 119.9 . .
C11 C12 C7 109.40(11) . .
C11 C12 H12A 109.8 . .
C11 C12 H12B 109.8 . .
C7 C12 H12A 109.8 . .
C7 C12 H12B 109.8 . .
H12A C12 H12B 108.2 . .
N1 C3 C2 102.06(10) . .
N1 C3 H3A 111.4 . .
N1 C3 H3B 111.4 . .
C2 C3 H3A 111.4 . .
C2 C3 H3B 111.4 . .
H3A C3 H3B 109.2 . .
C44 C47 H47A 109.5 . .
C44 C47 H47B 109.5 . .
C44 C47 H47C 109.5 . .
H47A C47 H47B 109.5 . .
H47A C47 H47C 109.5 . .
H47B C47 H47C 109.5 . .
H22A C22 H22B 109.5 . .
H22A C22 H22C 109.5 . .
H22B C22 H22C 109.5 . .
C21 C22 H22A 109.5 . .
C21 C22 H22B 109.5 . .
C21 C22 H22C 109.5 . .
C28 C29 H29A 109.5 . .
C28 C29 H29B 109.5 . .
C28 C29 H29C 109.5 . .
H29A C29 H29B 109.5 . .
H29A C29 H29C 109.5 . .
H29B C29 H29C 109.5 . .
C20 C21 H21A 109.2 . .
C20 C21 H21B 109.2 . .
C22 C21 C20 112.23(11) . .
C22 C21 H21A 109.2 . .
C22 C21 H21B 109.2 . .
H21A C21 H21B 107.9 . .
C26 C27 H27A 109.5 . .
C26 C27 H27B 109.5 . .
C26 C27 H27C 109.5 . .
H27A C27 H27B 109.5 . .
H27A C27 H27C 109.5 . .
H27B C27 H27C 109.5 . .
C53 C51 H51 120.2 2_657 .
C52 C51 H51 120.2 . .
C52 C51 C53 119.63(13) . 2_657
C51 C53 H53 120.0 2_657 .
C52 C53 C51 120.01(13) . 2_657
C52 C53 H53 120.0 . .
C51 C52 C53 120.36(13) . .
C51 C52 H52 119.8 . .
C53 C52 H52 119.8 . .
C48 C50 H50 119.8 . .
C48 C50 C49 120.4(6) . 2_755
C49 C50 H50 119.8 2_755 .
C50 C48 H48 116.0 . .
C50 C48 C49 128.0(9) . .
C49 C48 H48 116.0 . .
C50 C49 H49 124.3 2_755 .
C48 C49 C50 111.5(8) . 2_755
C48 C49 H49 124.3 . .

loop_
_geom_bond_atom_site_label_1
_geom_bond_atom_site_label_2
_geom_bond_distance
_geom_bond_site_symmetry_2
Ru1 O3 2.3341(19) .
Ru1 O2 2.1923(18) .
Ru1 O1 2.3112(13) .
Ru1 C4 2.0737(15) .
Ru1 C1 1.9530(14) .
Ru1 C30 1.8508(16) .
O3 C43 1.2652(15) .
O2 C43 1.2703(16) .
O1 C37 1.4072(18) .
O1 C36 1.3972(16) .
N2 C14 1.4378(16) .
N2 C1 1.3614(15) .
N2 C2 1.4772(18) .
N1 C1 1.3561(17) .
N1 C5 1.4595(15) .
N1 C3 1.4576(17) .
C4 H4 1.0000 .
C4 C5 1.5360(19) .
C4 C9 1.5358(16) .
C14 C19 1.4039(17) .
C14 C15 1.4143(17) .
C19 C20 1.5188(18) .
C19 C18 1.4030(18) .
C30 H30 0.9500 .
C30 C31 1.4629(17) .
C2 H2A 0.9900 .
C2 H2B 0.9900 .
C2 C3 1.5347(18) .
C32 H32 0.9500 .
C32 C31 1.4060(18) .
C32 C33 1.3890(19) .
C6 H6A 0.9900 .
C6 H6B 0.9900 .
C6 C5 1.5405(17) .
C6 C7 1.5451(17) .
C31 C36 1.3979(18) .
C23 H23A 0.9900 .
C23 H23B 0.9900 .
C23 C20 1.5396(18) .
C23 C24 1.532(2) .
C5 C13 1.5428(17) .
C42 H42 0.9500 .
C42 C37 1.3864(18) .
C42 C41 1.391(2) .
C10 H10A 0.9900 .
C10 H10B 0.9900 .
C10 C11 1.535(2) .
C10 C9 1.5329(19) .
C15 C25 1.5274(19) .
C15 C16 1.3998(18) .
C37 C38 1.3832(18) .
C25 H25 1.0000 .
C25 C26 1.5375(19) .
C25 C28 1.5376(18) .
C38 H38 0.9500 .
C38 C39 1.393(2) .
C11 H11 1.0000 .
C11 C13 1.5328(18) .
C11 C12 1.537(2) .
C34 H34 0.9500 .
C34 C33 1.388(2) .
C34 C35 1.393(2) .
C20 H20 1.0000 .
C20 C21 1.5395(18) .
C39 H39 0.9500 .
C39 C40 1.392(2) .
C36 C35 1.3887(17) .
C24 H24A 0.9800 .
C24 H24B 0.9800 .
C24 H24C 0.9800 .
C44 C43 1.530(2) .
C44 C46 1.5289(19) .
C44 C45 1.5364(19) .
C44 C47 1.5297(19) .
C33 H33 0.9500 .
C41 H41 0.9500 .
C41 C40 1.392(2) .
C7 H7 1.0000 .
C7 C8 1.539(2) .
C7 C12 1.537(2) .
C13 H13A 0.9900 .
C13 H13B 0.9900 .
C9 H9 1.0000 .
C9 C8 1.5479(18) .
C18 H18 0.9500 .
C18 C17 1.388(2) .
C46 H46A 0.9800 .
C46 H46B 0.9800 .
C46 H46C 0.9800 .
C35 H35 0.9500 .
C26 H26A 0.9900 .
C26 H26B 0.9900 .
C26 C27 1.529(2) .
C45 H45A 0.9800 .
C45 H45B 0.9800 .
C45 H45C 0.9800 .
C28 H28A 0.9900 .
C28 H28B 0.9900 .
C28 C29 1.520(2) .
C16 H16 0.9500 .
C16 C17 1.389(2) .
C40 H40 0.9500 .
C8 H8A 0.9900 .
C8 H8B 0.9900 .
C17 H17 0.9500 .
C12 H12A 0.9900 .
C12 H12B 0.9900 .
C3 H3A 0.9900 .
C3 H3B 0.9900 .
C47 H47A 0.9800 .
C47 H47B 0.9800 .
C47 H47C 0.9800 .
C22 H22A 0.9800 .
C22 H22B 0.9800 .
C22 H22C 0.9800 .
C22 C21 1.522(2) .
C29 H29A 0.9800 .
C29 H29B 0.9800 .
C29 H29C 0.9800 .
C21 H21A 0.9900 .
C21 H21B 0.9900 .
C27 H27A 0.9800 .
C27 H27B 0.9800 .
C27 H27C 0.9800 .
C51 H51 0.9500 .
C51 C53 1.393(2) 2_657
C51 C52 1.390(2) .
C53 C51 1.393(2) 2_657
C53 H53 0.9500 .
C53 C52 1.391(2) .
C52 H52 0.9500 .
C50 H50 0.9500 .
C50 C48 1.237(17) .
C50 C49 1.508(10) 2_755
C48 H48 0.9500 .
C48 C49 1.385(8) .
C49 C50 1.508(10) 2_755
C49 H49 0.9500 .
